data_4327442
loop_
_publ_author_name
'William T. A. Harrison'
'Rachel M. Yeates'
'Mark L. F. Phillips'
'Tina M. Nenoff'

_publ_section_title
;
 New Framework Connectivity Patterns in Templated Networks: The Creatinine
 Zinc Phosphites C4N3OH7.ZnHPO3, C4N3OH7.Zn(H2O)HPO3, and
 (C4N3OH7)2.ZnHPO3.H2O
;
_journal_name_full 'Inorganic Chemistry'
_journal_page_first 1493
_journal_page_last 1498
_journal_paper_doi 10.1021/ic020593+
_journal_volume 42
_journal_year 2003
_chemical_formula_sum 'C8 H16 N6 O8 P2 Zn2'
_chemical_formula_weight 516.95
_chemical_name_systematic
;
   ?
;
_space_group_IT_number 2
_symmetry_cell_setting triclinic
_symmetry_space_group_name_Hall '-P 1'
_symmetry_space_group_name_H-M 'P -1'
_atom_sites_solution_hydrogens geom
_atom_sites_solution_primary direct
_atom_sites_solution_secondary difmap
_audit_creation_method SHELXL-97
_cell_angle_alpha 87.4510(10)
_cell_angle_beta 85.6850(10)
_cell_angle_gamma 89.5510(10)
_cell_formula_units_Z 2
_cell_length_a 8.9351(4)
_cell_length_b 9.5011(4)
_cell_length_c 9.9806(4)
_cell_measurement_reflns_used 4664
_cell_measurement_temperature 293(2)
_cell_measurement_theta_max 32.46
_cell_measurement_theta_min 2.28
_cell_volume 844.04(6)
_computing_cell_refinement 'SAINT (Bruker, 1999)'
_computing_data_collection 'SMART (Bruker, 1999)'
_computing_data_reduction 'SAINT (Bruker, 1999)'
_computing_molecular_graphics 'ORTEP-3 (Farrugia, 1997)'
_computing_publication_material 'SHELXL-97 (Sheldrick, 1997)'
_computing_structure_refinement 'SHELXL-97 (Sheldrick, 1997)'
_computing_structure_solution 'SHELXS-97 (Sheldrick, 1997)'
_diffrn_ambient_temperature 293(2)
_diffrn_measured_fraction_theta_full 0.939
_diffrn_measured_fraction_theta_max 0.939
_diffrn_measurement_device_type 'Bruker SMART1000 CCD'
_diffrn_measurement_method 'omega scans'
_diffrn_radiation_monochromator graphite
_diffrn_radiation_source 'fine-focus sealed tube'
_diffrn_radiation_type MoK\a
_diffrn_radiation_wavelength 0.71073
_diffrn_reflns_av_R_equivalents 0.0151
_diffrn_reflns_av_sigmaI/netI 0.0258
_diffrn_reflns_limit_h_max 12
_diffrn_reflns_limit_h_min -13
_diffrn_reflns_limit_k_max 14
_diffrn_reflns_limit_k_min -10
_diffrn_reflns_limit_l_max 13
_diffrn_reflns_limit_l_min -15
_diffrn_reflns_number 7546
_diffrn_reflns_theta_full 32.50
_diffrn_reflns_theta_max 32.50
_diffrn_reflns_theta_min 2.15
_diffrn_standards_decay_% 0
_exptl_absorpt_coefficient_mu 3.085
_exptl_absorpt_correction_T_max 0.7478
_exptl_absorpt_correction_T_min 0.3869
_exptl_absorpt_correction_type multi-scan
_exptl_absorpt_process_details SADABS
_exptl_crystal_colour colourless
_exptl_crystal_density_diffrn 2.034
_exptl_crystal_description block
_exptl_crystal_F_000 520
_exptl_crystal_size_max 0.38
_exptl_crystal_size_mid 0.19
_exptl_crystal_size_min 0.10
_refine_diff_density_max 0.477
_refine_diff_density_min -0.620
_refine_diff_density_rms 0.095
_refine_ls_extinction_coef 0.0003(8)
_refine_ls_extinction_expression Fc^*^=kFc[1+0.001xFc^2^\l^3^/sin(2\q)]^-1/4^
_refine_ls_extinction_method SHELXL
_refine_ls_goodness_of_fit_ref 0.995
_refine_ls_hydrogen_treatment constr
_refine_ls_matrix_type full
_refine_ls_number_parameters 236
_refine_ls_number_reflns 5731
_refine_ls_number_restraints 0
_refine_ls_restrained_S_all 0.995
_refine_ls_R_factor_all 0.0378
_refine_ls_R_factor_gt 0.0300
_refine_ls_shift/su_max 0.001
_refine_ls_shift/su_mean 0.000
_refine_ls_structure_factor_coef Fsqd
_refine_ls_weighting_details 'calc w=1/[\s^2^(Fo^2^)+(0.0552P)^2^] where P=(Fo^2^+2Fc^2^)/3'
_refine_ls_weighting_scheme calc
_refine_ls_wR_factor_gt 0.0807
_refine_ls_wR_factor_ref 0.0836
_reflns_number_gt 4775
_reflns_number_total 5731
_reflns_threshold_expression I>2sigma(I)
_cod_data_source_file ic0205932B_1.cif
_cod_data_source_block mp672
_cod_database_code 4327442

loop_
_symmetry_equiv_pos_as_xyz
'x, y, z'
'-x, -y, -z'

loop_
_atom_site_label
_atom_site_type_symbol
_atom_site_fract_x
_atom_site_fract_y
_atom_site_fract_z
_atom_site_U_iso_or_equiv
_atom_site_adp_type
_atom_site_occupancy
_atom_site_symmetry_multiplicity
_atom_site_calc_flag
_atom_site_refinement_flags
Zn1 Zn 0.12454(2) 0.19225(2) 0.04729(2) 0.01993(6) Uani 1 1 d .
Zn2 Zn 0.17477(2) 0.66620(2) 0.43104(2) 0.01992(6) Uani 1 1 d .
P1 P 0.01291(5) 0.41628(5) 0.29284(5) 0.01871(9) Uani 1 1 d .
H1 H -0.0779 0.5182 0.2548 0.022 Uiso 1 1 calc R
P2 P -0.02418(5) 0.10945(5) -0.21305(5) 0.01968(9) Uani 1 1 d .
H2 H 0.1006 0.0631 -0.2759 0.024 Uiso 1 1 calc R
O1 O 0.13891(16) 0.48465(16) 0.36126(16) 0.0284(3) Uani 1 1 d .
O2 O 0.07500(17) 0.34655(17) 0.16714(15) 0.0303(3) Uani 1 1 d .
O3 O -0.07962(18) 0.31533(17) 0.38684(15) 0.0323(3) Uani 1 1 d .
O4 O 0.0216(2) 0.21350(17) -0.11300(17) 0.0363(4) Uani 1 1 d .
O5 O -0.1156(2) 0.17813(18) -0.31849(16) 0.0372(4) Uani 1 1 d .
O6 O 0.1039(2) 0.01712(18) 0.1473(2) 0.0444(5) Uani 1 1 d .
N1 N 0.34840(18) 0.21898(18) 0.00395(16) 0.0231(3) Uani 1 1 d .
C1 C 0.4325(2) 0.1459(2) -0.0887(2) 0.0274(4) Uani 1 1 d .
O7 O 0.3837(2) 0.0582(2) -0.16027(18) 0.0432(4) Uani 1 1 d .
C2 C 0.5951(2) 0.1886(2) -0.0876(2) 0.0310(4) Uani 1 1 d .
H21 H 0.6580 0.1093 -0.0633 0.037 Uiso 1 1 calc R
H22 H 0.6330 0.2297 -0.1741 0.037 Uiso 1 1 calc R
N2 N 0.58641(19) 0.2920(2) 0.01492(19) 0.0300(4) Uani 1 1 d .
C3 C 0.7165(2) 0.3610(3) 0.0612(3) 0.0396(5) Uani 1 1 d .
H31 H 0.8050 0.3339 0.0077 0.059 Uiso 1 1 calc R
H32 H 0.7269 0.3332 0.1537 0.059 Uiso 1 1 calc R
H33 H 0.7036 0.4613 0.0528 0.059 Uiso 1 1 calc R
C4 C 0.4451(2) 0.3039(2) 0.06397(19) 0.0227(3) Uani 1 1 d .
N3 N 0.3975(2) 0.3868(2) 0.1600(2) 0.0343(4) Uani 1 1 d .
H3 H 0.4665 0.4445 0.2000 0.041 Uiso 1 1 calc R
H4 H 0.2939 0.3892 0.1896 0.041 Uiso 1 1 calc R
N4 N 0.39287(18) 0.70329(17) 0.46720(17) 0.0226(3) Uani 1 1 d .
C5 C 0.5216(2) 0.6606(2) 0.3976(2) 0.0271(4) Uani 1 1 d .
O8 O 0.5304(2) 0.5793(2) 0.3063(2) 0.0450(5) Uani 1 1 d .
C6 C 0.6547(2) 0.7328(2) 0.4487(2) 0.0312(4) Uani 1 1 d .
H61 H 0.7227 0.6654 0.4880 0.037 Uiso 1 1 calc R
H62 H 0.7092 0.7888 0.3777 0.037 Uiso 1 1 calc R
N5 N 0.58207(19) 0.8206(2) 0.54932(19) 0.0295(4) Uani 1 1 d .
C7 C 0.6662(3) 0.9067(3) 0.6352(3) 0.0375(5) Uani 1 1 d .
H71 H 0.7706 0.9056 0.6045 0.056 Uiso 1 1 calc R
H72 H 0.6541 0.8693 0.7263 0.056 Uiso 1 1 calc R
H73 H 0.6291 1.0018 0.6311 0.056 Uiso 1 1 calc R
C8 C 0.4358(2) 0.7957(2) 0.55911(19) 0.0232(3) Uani 1 1 d .
N6 N 0.3373(2) 0.8533(2) 0.64521(19) 0.0336(4) Uani 1 1 d .
H5 H 0.3695 0.9183 0.7066 0.040 Uiso 1 1 calc R
H6 H 0.2341 0.8300 0.6459 0.040 Uiso 1 1 calc R

loop_
_atom_site_aniso_label
_atom_site_aniso_U_11
_atom_site_aniso_U_22
_atom_site_aniso_U_33
_atom_site_aniso_U_23
_atom_site_aniso_U_13
_atom_site_aniso_U_12
Zn1 0.02043(10) 0.02019(10) 0.01972(11) -0.00263(7) -0.00371(7) -0.00406(7)
Zn2 0.02085(10) 0.02110(11) 0.01823(10) -0.00233(7) -0.00281(7) -0.00552(7)
P1 0.01738(19) 0.0197(2) 0.0193(2) -0.00493(16) -0.00066(15) -0.00163(15)
P2 0.01841(19) 0.0214(2) 0.0196(2) -0.00055(16) -0.00379(15) -0.00178(15)
O1 0.0252(6) 0.0264(7) 0.0353(8) -0.0107(6) -0.0068(6) -0.0048(5)
O2 0.0327(7) 0.0339(8) 0.0242(7) -0.0120(6) 0.0056(6) -0.0062(6)
O3 0.0375(8) 0.0347(8) 0.0240(7) -0.0067(6) 0.0071(6) -0.0158(6)
O4 0.0508(10) 0.0272(7) 0.0341(8) -0.0042(6) -0.0230(7) -0.0030(7)
O5 0.0490(10) 0.0334(8) 0.0313(8) 0.0074(7) -0.0214(7) -0.0062(7)
O6 0.0507(10) 0.0309(8) 0.0524(11) 0.0170(8) -0.0185(9) -0.0167(8)
N1 0.0209(7) 0.0260(8) 0.0230(7) -0.0079(6) -0.0008(6) -0.0037(6)
C1 0.0273(9) 0.0311(10) 0.0240(9) -0.0061(7) -0.0004(7) 0.0009(7)
O7 0.0445(9) 0.0471(10) 0.0400(9) -0.0256(8) -0.0028(8) -0.0004(8)
C2 0.0235(9) 0.0387(11) 0.0303(10) -0.0051(9) 0.0040(7) 0.0031(8)
N2 0.0186(7) 0.0383(10) 0.0335(9) -0.0075(8) 0.0001(6) -0.0039(6)
C3 0.0216(9) 0.0514(14) 0.0464(13) -0.0016(11) -0.0061(9) -0.0092(9)
C4 0.0194(7) 0.0256(9) 0.0233(8) -0.0033(7) -0.0013(6) -0.0039(6)
N3 0.0244(8) 0.0402(10) 0.0394(10) -0.0207(8) 0.0020(7) -0.0089(7)
N4 0.0215(7) 0.0234(7) 0.0242(7) -0.0054(6) -0.0068(6) -0.0034(6)
C5 0.0246(8) 0.0267(9) 0.0315(10) -0.0069(8) -0.0080(7) -0.0017(7)
O8 0.0353(8) 0.0501(11) 0.0525(11) -0.0311(9) -0.0046(8) -0.0036(8)
C6 0.0216(8) 0.0349(11) 0.0386(11) -0.0084(9) -0.0084(8) -0.0029(8)
N5 0.0255(8) 0.0329(9) 0.0321(9) -0.0094(7) -0.0090(7) -0.0066(7)
C7 0.0401(12) 0.0370(12) 0.0384(12) -0.0075(10) -0.0168(10) -0.0152(9)
C8 0.0262(8) 0.0224(8) 0.0221(8) -0.0015(7) -0.0073(7) -0.0044(7)
N6 0.0321(9) 0.0379(10) 0.0322(9) -0.0157(8) -0.0015(7) -0.0069(7)

loop_
_atom_type_symbol
_atom_type_description
_atom_type_scat_dispersion_real
_atom_type_scat_dispersion_imag
_atom_type_scat_source
C C 0.0033 0.0016 'International Tables Vol C Tables 4.2.6.8 and 6.1.1.4'
H H 0.0000 0.0000 'International Tables Vol C Tables 4.2.6.8 and 6.1.1.4'
N N 0.0061 0.0033 'International Tables Vol C Tables 4.2.6.8 and 6.1.1.4'
O O 0.0106 0.0060 'International Tables Vol C Tables 4.2.6.8 and 6.1.1.4'
P P 0.1023 0.0942 'International Tables Vol C Tables 4.2.6.8 and 6.1.1.4'
Zn Zn 0.2839 1.4301 'International Tables Vol C Tables 4.2.6.8 and 6.1.1.4'

loop_
_geom_angle_atom_site_label_1
_geom_angle_atom_site_label_2
_geom_angle_atom_site_label_3
_geom_angle
_geom_angle_site_symmetry_1
_geom_angle_site_symmetry_3
O6 Zn1 O4 117.39(7) . .
O6 Zn1 O2 109.28(8) . .
O4 Zn1 O2 111.09(7) . .
O6 Zn1 N1 105.76(8) . .
O4 Zn1 N1 110.06(8) . .
O2 Zn1 N1 102.02(6) . .
O5 Zn2 O1 114.04(7) 2_565 .
O5 Zn2 O3 109.18(8) 2_565 2_566
O1 Zn2 O3 112.21(7) . 2_566
O5 Zn2 N4 105.82(7) 2_565 .
O1 Zn2 N4 114.93(6) . .
O3 Zn2 N4 99.52(7) 2_566 .
O2 P1 O3 111.96(9) . .
O2 P1 O1 110.32(9) . .
O3 P1 O1 112.68(9) . .
O2 P1 H1 107.2 . .
O3 P1 H1 107.2 . .
O1 P1 H1 107.2 . .
O6 P2 O5 110.69(10) 2 .
O6 P2 O4 113.08(11) 2 .
O5 P2 O4 112.05(9) . .
O6 P2 H2 106.9 2 .
O5 P2 H2 106.9 . .
O4 P2 H2 106.9 . .
P1 O1 Zn2 136.27(10) . .
P1 O2 Zn1 157.36(11) . .
P1 O3 Zn2 132.28(9) . 2_566
P2 O4 Zn1 132.72(11) . .
P2 O5 Zn2 153.61(11) . 2_565
P2 O6 Zn1 156.98(13) 2 .
C1 N1 C4 106.92(16) . .
C1 N1 Zn1 124.35(13) . .
C4 N1 Zn1 128.63(13) . .
O7 C1 N1 125.0(2) . .
O7 C1 C2 125.76(19) . .
N1 C1 C2 109.20(17) . .
N2 C2 C1 101.57(16) . .
N2 C2 H21 111.5 . .
C1 C2 H21 111.5 . .
N2 C2 H22 111.5 . .
C1 C2 H22 111.5 . .
H21 C2 H22 109.3 . .
C4 N2 C2 109.07(16) . .
C4 N2 C3 126.94(19) . .
C2 N2 C3 123.82(18) . .
N2 C3 H31 109.5 . .
N2 C3 H32 109.5 . .
H31 C3 H32 109.5 . .
N2 C3 H33 109.5 . .
H31 C3 H33 109.5 . .
H32 C3 H33 109.5 . .
N3 C4 N2 125.20(17) . .
N3 C4 N1 121.57(17) . .
N2 C4 N1 113.23(17) . .
C4 N3 H3 120.0 . .
C4 N3 H4 120.0 . .
H3 N3 H4 120.0 . .
C5 N4 C8 106.35(15) . .
C5 N4 Zn2 128.97(13) . .
C8 N4 Zn2 124.12(13) . .
O8 C5 N4 126.35(18) . .
O8 C5 C6 124.08(19) . .
N4 C5 C6 109.56(17) . .
N5 C6 C5 101.37(16) . .
N5 C6 H61 111.5 . .
C5 C6 H61 111.5 . .
N5 C6 H62 111.5 . .
C5 C6 H62 111.5 . .
H61 C6 H62 109.3 . .
C8 N5 C6 109.21(15) . .
C8 N5 C7 127.73(19) . .
C6 N5 C7 122.59(18) . .
N5 C7 H71 109.5 . .
N5 C7 H72 109.5 . .
H71 C7 H72 109.5 . .
N5 C7 H73 109.5 . .
H71 C7 H73 109.5 . .
H72 C7 H73 109.5 . .
N6 C8 N5 125.08(18) . .
N6 C8 N4 121.54(17) . .
N5 C8 N4 113.37(17) . .
C8 N6 H5 120.0 . .
C8 N6 H6 120.0 . .
H5 N6 H6 120.0 . .

loop_
_geom_bond_atom_site_label_1
_geom_bond_atom_site_label_2
_geom_bond_distance
_geom_bond_site_symmetry_2
Zn1 O6 1.9049(16) .
Zn1 O4 1.9065(15) .
Zn1 O2 1.9601(14) .
Zn1 N1 2.0299(16) .
Zn2 O5 1.9126(16) 2_565
Zn2 O1 1.9266(14) .
Zn2 O3 1.9625(14) 2_566
Zn2 N4 2.0445(15) .
P1 O2 1.5113(14) .
P1 O3 1.5163(15) .
P1 O1 1.5239(14) .
P1 H1 1.3200 .
P2 O6 1.5022(17) 2
P2 O5 1.5036(16) .
P2 O4 1.5158(15) .
P2 H2 1.3200 .
O3 Zn2 1.9625(14) 2_566
O5 Zn2 1.9126(16) 2_565
O6 P2 1.5022(17) 2
N1 C1 1.359(2) .
N1 C4 1.374(2) .
C1 O7 1.224(2) .
C1 C2 1.513(3) .
C2 N2 1.447(3) .
C2 H21 0.9700 .
C2 H22 0.9700 .
N2 C4 1.326(2) .
N2 C3 1.454(3) .
C3 H31 0.9600 .
C3 H32 0.9600 .
C3 H33 0.9600 .
C4 N3 1.312(2) .
N3 H3 0.9500 .
N3 H4 0.9500 .
N4 C5 1.366(3) .
N4 C8 1.374(2) .
C5 O8 1.218(2) .
C5 C6 1.510(3) .
C6 N5 1.447(3) .
C6 H61 0.9700 .
C6 H62 0.9700 .
N5 C8 1.325(2) .
N5 C7 1.462(2) .
C7 H71 0.9600 .
C7 H72 0.9600 .
C7 H73 0.9600 .
C8 N6 1.317(3) .
N6 H5 0.9500 .
N6 H6 0.9500 .

loop_
_geom_hbond_atom_site_label_D
_geom_hbond_atom_site_label_H
_geom_hbond_atom_site_label_A
_geom_hbond_distance_DH
_geom_hbond_distance_HA
_geom_hbond_distance_DA
_geom_hbond_angle_DHA
_geom_hbond_site_symmetry_A
N3 H3 O8 0.95 1.82 2.724(2) 157.8 .
N3 H4 O2 0.95 2.03 2.905(2) 152.0 .
N3 H4 O1 0.95 2.33 3.110(2) 138.7 .
N6 H5 O7 0.95 1.93 2.864(2) 166.2 1_566
N6 H6 O3 0.95 2.01 2.861(2) 147.6 2_566
